data_7230362
loop_
_publ_author_name
'Xu, Hui-Ling'
'Zeng, Xiao-Shan'
'Li, Jie'
'Xu, Yu-Ci'
'Qiu, Hai-Jiang'
'Xiao, Dong-Rong'

_publ_section_title
;
 The impact of metal ions on photoinduced electron-transfer properties:
 four photochromic metal--organic frameworks based on a naphthalenediimide
 chromophore
;
_journal_issue 17
_journal_name_full CrystEngComm
_journal_page_first 2430
_journal_paper_doi 10.1039/C8CE00213D
_journal_volume 20
_journal_year 2018
_chemical_formula_moiety 'C42 H38 Ca2 Cl N5 O15, C4 H9 N O'
_chemical_formula_sum 'C46 H47 Ca2 Cl N6 O16'
_chemical_formula_weight 1055.50
_space_group_crystal_system triclinic
_space_group_IT_number 2
_space_group_name_Hall '-P 1'
_space_group_name_H-M_alt 'P -1'
_symmetry_space_group_name_Hall '-P 1'
_symmetry_space_group_name_H-M 'P -1'
_atom_sites_solution_hydrogens geom
_atom_sites_solution_primary iterative
_audit_creation_date 2017-12-18
_audit_creation_method
;
Olex2 1.2
(compiled 2015.01.26 svn.r3150 for OlexSys, GUI svn.r4998)
;
_audit_update_record
;
2017-12-18 deposited with the CCDC.
2018-03-26 downloaded from the CCDC.
;
_cell_angle_alpha 63.933(2)
_cell_angle_beta 78.652(7)
_cell_angle_gamma 86.531(5)
_cell_formula_units_Z 2
_cell_length_a 9.8893(9)
_cell_length_b 16.7182(4)
_cell_length_c 17.3044(4)
_cell_measurement_reflns_used 16875
_cell_measurement_temperature 291.87(10)
_cell_measurement_theta_max 72.8850
_cell_measurement_theta_min 4.5700
_cell_volume 2518.6(3)
_computing_cell_refinement 'CrysAlisPro 1.171.38.43f (Rigaku OD, 2015)'
_computing_data_collection 'CrysAlisPro 1.171.38.43f (Rigaku OD, 2015)'
_computing_data_reduction 'CrysAlisPro 1.171.38.43f (Rigaku OD, 2015)'
_computing_molecular_graphics 'Olex2 (Dolomanov et al., 2009)'
_computing_publication_material 'Olex2 (Dolomanov et al., 2009)'
_computing_structure_refinement 'ShelXL (Sheldrick, 2008)'
_computing_structure_solution
;
Superflip (Palatinus & Chapuis, 2007;Palatinus & van der Lee, 2008;
Palatinus et al., 2012)
;
_diffrn_ambient_environment air
_diffrn_ambient_temperature 291.87(10)
_diffrn_detector 'CCD plate'
_diffrn_detector_area_resol_mean 8.0243
_diffrn_detector_type EosS2
_diffrn_measured_fraction_theta_full 0.982
_diffrn_measured_fraction_theta_max 0.996
_diffrn_measurement_details
;
List of Runs (angles in degrees, time in seconds):


  # Type    Start    End  Width  t~exp~   \w     \q     \k     \f   Frames
#--------------------------------------------------------------------------
  1  \w   -106.00 -18.00   1.00    1.74    --  -37.03 -38.00 -90.00   88
  2  \w    -66.00  34.00   1.00    1.74    --  -37.03  19.00-180.00  100
  3  \w    -66.00  34.00   1.00    1.74    --  -37.03  19.00  90.00  100
  4  \w    -91.00  -3.00   1.00    1.74    --  -37.03 126.00  60.00   88
  5  \w     10.00 105.00   1.00    1.74    --   37.03  77.00 -90.00   95
  6  \w    -30.00  54.00   1.00    1.74    --   37.03 -57.00-120.00   84
  7  \w     20.00 104.00   1.00    1.74    --   37.03  57.00 -30.00   84
  8  \w      8.00 108.00   1.00    1.74    --   37.03  19.00-150.00  100
  9  \w      1.00  76.00   1.00    1.74    --   37.03 -99.00  90.00   75
 10  \w      1.00  76.00   1.00    1.74    --   37.03 -99.00  60.00   75
 11  \w     24.00  91.00   1.00    1.74    --   37.03-126.00  60.00   67
 12  \w     24.00  91.00   1.00    1.74    --   37.03-126.00-120.00   67
 13  \w      8.00  80.00   1.00    1.74    --   37.03-106.00-160.00   72
 14  \w     41.00 132.00   1.00    8.98    --  110.47 -30.00  30.00   91
 15  \w     41.00 109.00   1.00    8.98    --  110.47 -95.00 -60.00   68
 16  \w     44.00 129.00   1.00    8.98    --  110.47 -61.00-150.00   85
 17  \w     44.00 129.00   1.00    8.98    --  110.47 -61.00 -60.00   85
 18  \w     41.00 132.00   1.00    8.98    --  110.47 -30.00 120.00   91
 19  \w     89.00 178.00   1.00    8.98    --  110.47  30.00  90.00   89
 20  \w     41.00 116.00   1.00    8.98    --  110.47-112.00 120.00   75
 21  \w     44.00 129.00   1.00    8.98    --  110.47 -61.00 120.00   85
 22  \w     43.00 137.00   1.00    8.98    --  110.47 -77.00  30.00   94
 23  \w     93.00 178.00   1.00    8.98    --  110.47  45.00  60.00   85
 24  \w     41.00 116.00   1.00    8.98    --  110.47-112.00  60.00   75
 25  \w     40.00 149.00   1.00    8.98    --  110.47 -15.00-120.00  109
 26  \w     41.00 116.00   1.00    8.98    --  110.47-112.00-120.00   75
 27  \w     92.00 177.00   1.00    8.98    --  110.47  61.00 150.00   85
 28  \w   -104.00 -34.00   1.00    1.74    --  -37.03 -57.00 -90.00   70
 29  \w   -105.00 -10.00   1.00    1.74    --  -37.03 -77.00 -90.00   95
 30  \w   -105.00 -10.00   1.00    1.74    --  -37.03 -77.00-150.00   95
 31  \w   -105.00 -10.00   1.00    1.74    --  -37.03 -77.00 120.00   95
 32  \w   -105.00 -10.00   1.00    1.74    --  -37.03 -77.00  30.00   95
 33  \w   -107.00  -8.00   1.00    1.74    --  -37.03 -19.00 -60.00   99
 34  \w   -104.00 -20.00   1.00    1.74    --  -37.03 -57.00-120.00   84
 35  \w   -105.00 -10.00   1.00    1.74    --  -37.03 -77.00  60.00   95
 36  \w   -106.00 -18.00   1.00    1.74    --  -37.03 -38.00  90.00   88
 37  \w    -66.00  34.00   1.00    1.74    --  -37.03  19.00-150.00  100
 38  \w   -104.00 -20.00   1.00    1.74    --  -37.03 -57.00 150.00   84
 39  \w     10.00 105.00   1.00    1.74    --   37.03  77.00   0.00   95
 40  \w    -30.00  54.00   1.00    1.74    --   37.03 -57.00 -60.00   84
 41  \w     20.00 104.00   1.00    1.74    --   37.03  57.00  60.00   84
;
_diffrn_measurement_device 'four-circle diffractometer'
_diffrn_measurement_device_type 'SuperNova, Dual, Cu at zero, EosS2'
_diffrn_measurement_method '\w scans'
_diffrn_orient_matrix_type 'CrysAlisPro convention (1999,Acta A55,543-557)'
_diffrn_orient_matrix_UB_11 0.0607989000
_diffrn_orient_matrix_UB_12 0.0944806000
_diffrn_orient_matrix_UB_13 -0.0325675000
_diffrn_orient_matrix_UB_21 0.0561759000
_diffrn_orient_matrix_UB_22 0.0028614000
_diffrn_orient_matrix_UB_23 -0.0907998000
_diffrn_orient_matrix_UB_31 -0.1357019000
_diffrn_orient_matrix_UB_32 0.0399711000
_diffrn_orient_matrix_UB_33 -0.0297362000
_diffrn_radiation_monochromator mirror
_diffrn_radiation_probe x-ray
_diffrn_radiation_type CuK\a
_diffrn_radiation_wavelength 1.54184
_diffrn_reflns_av_R_equivalents 0.0252
_diffrn_reflns_av_unetI/netI 0.0263
_diffrn_reflns_Laue_measured_fraction_full 0.982
_diffrn_reflns_Laue_measured_fraction_max 0.996
_diffrn_reflns_limit_h_max 9
_diffrn_reflns_limit_h_min -11
_diffrn_reflns_limit_k_max 19
_diffrn_reflns_limit_k_min -19
_diffrn_reflns_limit_l_max 20
_diffrn_reflns_limit_l_min -20
_diffrn_reflns_number 34834
_diffrn_reflns_point_group_measured_fraction_full 0.982
_diffrn_reflns_point_group_measured_fraction_max 0.996
_diffrn_reflns_theta_full 67.684
_diffrn_reflns_theta_max 67.079
_diffrn_reflns_theta_min 4.562
_diffrn_source 'micro-focus sealed X-ray tube'
_diffrn_source_type 'SuperNova (Cu) X-ray Source'
_exptl_absorpt_coefficient_mu 3.090
_exptl_absorpt_correction_T_max 1.00000
_exptl_absorpt_correction_T_min 0.27397
_exptl_absorpt_correction_type multi-scan
_exptl_absorpt_process_details
;
CrysAlisPro 1.171.38.43f (Rigaku Oxford Diffraction, 2015)
Empirical absorption correction using spherical harmonics,
 implemented in SCALE3 ABSPACK scaling algorithm.
;
_exptl_crystal_colour yellow
_exptl_crystal_colour_primary yellow
_exptl_crystal_density_diffrn 1.392
_exptl_crystal_description block
_exptl_crystal_F_000 1100
_exptl_crystal_size_max 0.29
_exptl_crystal_size_mid 0.25
_exptl_crystal_size_min 0.21
_refine_diff_density_max 1.578
_refine_diff_density_min -0.750
_refine_diff_density_rms 0.073
_refine_ls_extinction_method none
_refine_ls_goodness_of_fit_ref 1.091
_refine_ls_hydrogen_treatment constr
_refine_ls_matrix_type full
_refine_ls_number_parameters 653
_refine_ls_number_reflns 8945
_refine_ls_number_restraints 71
_refine_ls_restrained_S_all 1.160
_refine_ls_R_factor_all 0.0693
_refine_ls_R_factor_gt 0.0617
_refine_ls_shift/su_max 0.001
_refine_ls_shift/su_mean 0.000
_refine_ls_structure_factor_coef Fsqd
_refine_ls_weighting_details
;
 w=1/[\s^2^(Fo^2^)+(0.1016P)^2^+2.6624P]
 where P=(Fo^2^+2Fc^2^)/3
;
_refine_ls_weighting_scheme calc
_refine_ls_wR_factor_gt 0.1762
_refine_ls_wR_factor_ref 0.1837
_reflns_Friedel_coverage 0.000
_reflns_number_gt 7542
_reflns_number_total 8945
_reflns_threshold_expression 'I > 2\s(I)'
_cod_data_source_file c8ce00213d2.cif
_cod_data_source_block compound-4
_cod_depositor_comments 'Adding full bibliography for 7230359--7230362.cif.'
_cod_database_code 7230362
_shelxl_version_number 2013-2
_chemical_oxdiff_formula 'C1 H1 O1 N1 Ca1'
_shelx_space_group_comment
;
The symmetry employed for this shelxl refinement is uniquely defined
by the following loop, which should always be used as a source of
symmetry information in preference to the above space-group names.
They are only intended as comments.
;
_reflns_odcompleteness_completeness 99.55
_reflns_odcompleteness_iscentric 1
_reflns_odcompleteness_theta 66.97
_olex2_refinement_description
;
1. Fixed Uiso
 At 1.2 times of:
  All C(H) groups
 At 1.5 times of:
  All C(H,H,H) groups, All O(H) groups
2. Restrained distances
 N6-C2
 1.57 with sigma of 0.01
 N4-C11
 1.57 with sigma of 0.01
 N3-C16
 1.47 with sigma of 0.01
 N3-C14
 1.57 with sigma of 0.01
 H14A-H13B
 1.5 with sigma of 0.01
3. Uiso/Uaniso restraints and constraints
Uanis(C16) \\sim Ueq: with sigma of 0.01 and sigma for terminal atoms of 0.02
Uanis(N3) \\sim Ueq, Uanis(C14) \\sim Ueq: with sigma of 0.01 and sigma for
terminal atoms of 0.02
Uanis(N3) \\sim Ueq, Uanis(N5) \\sim Ueq, Uanis(C13) \\sim Ueq, Uanis(C14)
\\sim Ueq: with sigma of 0.005 and sigma for terminal atoms of 0.01
Uanis(C13) \\sim Ueq, Uanis(C14) \\sim Ueq: with sigma of 0.01 and sigma for
terminal atoms of 0.02
Uanis(N4) \\sim Ueq, Uanis(N6) \\sim Ueq, Uanis(N3) \\sim Ueq, Uanis(N5) \\sim
Ueq, Uanis(C15) \\sim Ueq, Uanis(C7) \\sim Ueq, Uanis(C3) \\sim Ueq, Uanis(C10)
\\sim Ueq, Uanis(C13) \\sim Ueq, Uanis(C14) \\sim Ueq: with sigma of 0.01 and
sigma for terminal atoms of 0.02
Uanis(C7) \\sim Ueq: with sigma of 0.005 and sigma for terminal atoms of 0.01
4.a Aromatic/amide H refined with riding coordinates:
 C19(H19), C21(H21), C23(H23), C30(H30), C31(H31), C35(H35), C36(H36),
 C40(H40), C42(H42), C44(H44)
4.b Idealised Me refined as rotating group:
 C1(H1A,H1B,H1C), C2(H2A,H2B,H2C), C4(H4A,H4B,H4C), C9(H9A,H9B,H9C), C11(H11A,
 H11B,H11C), C12(H12A,H12B,H12C), C13(H13A,H13B,H13C), C14(H14A,H14B,H14C),
 C16(H16A,H16B,H16C), C5(H5A,H5B,H5C), C6(H6A,H6B,H6C), C8(H8A,H8B,H8C)
4.c Idealised tetrahedral OH refined as rotating group:
 O1(H1)
;
_olex2_submission_special_instructions 'No special instructions were received'
_oxdiff_exptl_absorpt_empirical_details
;
Empirical correction (ABSPACK) includes:
- Absorption correction using spherical harmonics
- Frame scaling
;
_oxdiff_exptl_absorpt_empirical_full_max 3.574
_oxdiff_exptl_absorpt_empirical_full_min 0.667

loop_
_space_group_symop_operation_xyz
'x, y, z'
'-x, -y, -z'

loop_
_atom_site_label
_atom_site_type_symbol
_atom_site_fract_x
_atom_site_fract_y
_atom_site_fract_z
_atom_site_U_iso_or_equiv
_atom_site_adp_type
_atom_site_occupancy
_atom_site_site_symmetry_order
_atom_site_calc_flag
_atom_site_refinement_flags_posn
_atom_site_refinement_flags_adp
Ca1 Ca 0.15516(6) 1.53193(4) -0.32122(4) 0.03144(17) Uani 1 1 d . .
Cl1 Cl 0.04567(11) 1.40802(6) -0.15286(6) 0.0603(3) Uani 1 1 d . .
Ca2 Ca 0.86642(6) 0.23294(4) 0.35739(4) 0.03090(17) Uani 1 1 d . .
O1 O 0.2015(3) 1.28364(16) -0.21335(19) 0.0612(8) Uani 1 1 d . .
H1 H 0.1510 1.3184 -0.2004 0.092 Uiso 1 1 calc GR .
O2 O 0.2915(3) 1.40973(14) -0.32892(16) 0.0454(6) Uani 1 1 d . .
O3 O 0.6999(3) 1.38466(18) -0.54304(19) 0.0679(9) Uani 1 1 d . .
O4 O 0.7864(3) 1.2524(2) -0.51807(18) 0.0578(7) Uani 1 1 d . .
O5 O 0.3713(4) 1.00125(18) -0.3029(2) 0.0784(11) Uani 1 1 d . .
O6 O 0.6194(4) 1.07508(17) -0.1511(2) 0.0662(9) Uani 1 1 d . .
O7 O 0.3257(3) 0.55400(16) 0.01663(18) 0.0608(8) Uani 1 1 d . .
O8 O 0.5092(3) 0.63860(16) 0.19009(16) 0.0533(7) Uani 1 1 d . .
O9 O 0.0143(2) 0.37145(14) 0.30304(15) 0.0360(5) Uani 1 1 d . .
O10 O 0.1132(2) 0.24281(14) 0.35706(16) 0.0404(5) Uani 1 1 d . .
O11 O 0.6278(2) 0.24401(14) 0.33743(17) 0.0447(6) Uani 1 1 d . .
O12 O 0.7368(2) 0.37508(15) 0.28203(16) 0.0411(5) Uani 1 1 d . .
O13 O 0.9514(3) 0.2427(2) 0.21737(19) 0.0603(7) Uani 1 1 d . .
O14 O 0.8637(4) 0.08106(19) 0.4226(3) 0.0925(12) Uani 1 1 d . .
O15 O 0.0103(3) 1.4943(2) -0.3873(2) 0.0711(9) Uani 1 1 d . .
N1 N 0.4938(3) 1.03744(16) -0.22602(18) 0.0369(6) Uani 1 1 d . .
N2 N 0.4159(3) 0.59529(16) 0.10453(17) 0.0341(6) Uani 1 1 d . .
N3 N 0.8944(11) -0.0489(5) 0.4207(6) 0.152(3) Uani 1 1 d D U
N4 N 1.1435(6) 0.3020(4) 0.1202(3) 0.1054(18) Uani 1 1 d D U
N6 N -0.1952(6) 1.5236(4) -0.4192(4) 0.1075(18) Uani 1 1 d D U
C1 C -0.3401(5) 1.5102(4) -0.4176(4) 0.0858(16) Uani 1 1 d . .
H1A H -0.3895 1.5627 -0.4214 0.129 Uiso 1 1 calc GR .
H1B H -0.3783 1.4602 -0.3640 0.129 Uiso 1 1 calc GR .
H1C H -0.3480 1.4990 -0.4664 0.129 Uiso 1 1 calc GR .
C2 C -0.1274(8) 1.6200(4) -0.4881(4) 0.0935(18) Uani 1 1 d D .
H2A H -0.1352 1.6307 -0.5462 0.140 Uiso 1 1 calc GR .
H2B H -0.0318 1.6216 -0.4850 0.140 Uiso 1 1 calc GR .
H2C H -0.1749 1.6651 -0.4740 0.140 Uiso 1 1 calc GR .
C3 C -0.1133(7) 1.4780(6) -0.3830(5) 0.103(2) Uani 1 1 d . U
C4 C -0.1802(7) 1.3804(4) -0.3199(4) 0.0944(18) Uani 1 1 d . .
H4A H -0.1692 1.3449 -0.3517 0.142 Uiso 1 1 calc GR .
H4B H -0.2766 1.3851 -0.2997 0.142 Uiso 1 1 calc GR .
H4C H -0.1348 1.3529 -0.2706 0.142 Uiso 1 1 calc GR .
C9 C 0.9774(6) 0.3970(3) 0.0959(3) 0.0730(13) Uani 1 1 d . .
H9A H 0.9711 0.4029 0.0390 0.110 Uiso 1 1 calc GR .
H9B H 1.0406 0.4418 0.0898 0.110 Uiso 1 1 calc GR .
H9C H 0.8880 0.4043 0.1254 0.110 Uiso 1 1 calc GR .
C10 C 1.0299(8) 0.3034(5) 0.1501(4) 0.103(2) Uani 1 1 d . U
C11 C 1.2053(7) 0.2050(4) 0.1772(5) 0.106(2) Uani 1 1 d D .
H11A H 1.2632 0.1850 0.1381 0.159 Uiso 1 1 calc GR .
H11B H 1.1305 0.1627 0.2113 0.159 Uiso 1 1 calc GR .
H11C H 1.2584 0.2106 0.2155 0.159 Uiso 1 1 calc GR .
C12 C 1.2404(6) 0.3592(4) 0.0429(4) 0.099(2) Uani 1 1 d . .
H12A H 1.3170 0.3752 0.0603 0.149 Uiso 1 1 calc GR .
H12B H 1.1953 0.4121 0.0093 0.149 Uiso 1 1 calc GR .
H12C H 1.2730 0.3281 0.0078 0.149 Uiso 1 1 calc GR .
C13 C 0.6978(12) -0.0331(8) 0.4946(8) 0.190(5) Uani 1 1 d . U
H13A H 0.7004 -0.0519 0.5553 0.285 Uiso 1 1 calc GR .
H13B H 0.6777 -0.0836 0.4858 0.285 Uiso 1 1 calc DGR .
H13C H 0.6275 0.0100 0.4779 0.285 Uiso 1 1 calc GR .
C14 C 0.8186(15) -0.1394(7) 0.4470(8) 0.214(5) Uani 1 1 d D U
H14A H 0.7699 -0.1618 0.5065 0.320 Uiso 1 1 calc DGR .
H14B H 0.8851 -0.1818 0.4414 0.320 Uiso 1 1 calc GR .
H14C H 0.7543 -0.1301 0.4090 0.320 Uiso 1 1 calc GR .
C15 C 0.8315(9) 0.0069(4) 0.4412(5) 0.099(2) Uani 1 1 d . U
C16 C 1.0329(14) -0.0209(10) 0.3714(9) 0.246(7) Uani 1 1 d D U
H16A H 1.0290 0.0207 0.3122 0.369 Uiso 1 1 calc GR .
H16B H 1.0833 -0.0718 0.3716 0.369 Uiso 1 1 calc GR .
H16C H 1.0783 0.0071 0.3978 0.369 Uiso 1 1 calc GR .
C17 C 0.2901(3) 1.3290(2) -0.2871(2) 0.0385(7) Uani 1 1 d . .
C18 C 0.3909(3) 1.27218(19) -0.3151(2) 0.0344(7) Uani 1 1 d . .
C19 C 0.4896(3) 1.3108(2) -0.3919(2) 0.0374(7) Uani 1 1 d . .
H19 H 0.4881 1.3717 -0.4275 0.045 Uiso 1 1 calc R .
C20 C 0.5905(3) 1.2600(2) -0.4164(2) 0.0374(7) Uani 1 1 d . .
C21 C 0.5909(4) 1.1693(2) -0.3621(2) 0.0393(7) Uani 1 1 d . .
H21 H 0.6576 1.1341 -0.3768 0.047 Uiso 1 1 calc R .
C22 C 0.4917(3) 1.13105(19) -0.2860(2) 0.0359(7) Uani 1 1 d . .
C23 C 0.3903(3) 1.1809(2) -0.2614(2) 0.0351(7) Uani 1 1 d . .
H23 H 0.3240 1.1543 -0.2107 0.042 Uiso 1 1 calc R .
C24 C 0.7012(4) 1.3027(2) -0.4994(2) 0.0456(8) Uani 1 1 d . .
C25 C 0.4217(4) 0.9766(2) -0.2390(2) 0.0454(8) Uani 1 1 d . .
C26 C 0.4118(4) 0.8830(2) -0.1708(2) 0.0397(7) Uani 1 1 d . .
C27 C 0.4641(3) 0.8612(2) -0.0946(2) 0.0334(7) Uani 1 1 d . .
C28 C 0.5358(3) 0.9247(2) -0.0842(2) 0.0364(7) Uani 1 1 d . .
C29 C 0.5553(4) 1.0175(2) -0.1541(2) 0.0409(8) Uani 1 1 d . .
C30 C 0.5872(4) 0.9019(2) -0.0100(2) 0.0447(8) Uani 1 1 d . .
H30 H 0.6363 0.9438 -0.0038 0.054 Uiso 1 1 calc R .
C31 C 0.5656(4) 0.8143(2) 0.0574(2) 0.0438(8) Uani 1 1 d . .
H31 H 0.5985 0.7994 0.1087 0.053 Uiso 1 1 calc R .
C32 C 0.4974(3) 0.7511(2) 0.0488(2) 0.0342(7) Uani 1 1 d . .
C33 C 0.4470(3) 0.77258(19) -0.0280(2) 0.0323(6) Uani 1 1 d . .
C34 C 0.3830(4) 0.7076(2) -0.0408(2) 0.0378(7) Uani 1 1 d . .
C35 C 0.3357(5) 0.7303(2) -0.1164(3) 0.0538(10) Uani 1 1 d . .
H35 H 0.2946 0.6870 -0.1249 0.065 Uiso 1 1 calc R .
C36 C 0.3487(5) 0.8187(2) -0.1814(3) 0.0559(10) Uani 1 1 d . .
H36 H 0.3141 0.8337 -0.2322 0.067 Uiso 1 1 calc R .
C37 C 0.4757(3) 0.6591(2) 0.1208(2) 0.0368(7) Uani 1 1 d . .
C38 C 0.3705(4) 0.6130(2) 0.0269(2) 0.0391(7) Uani 1 1 d . .
C39 C 0.4027(3) 0.50356(19) 0.1724(2) 0.0326(7) Uani 1 1 d . .
C40 C 0.5194(3) 0.4607(2) 0.1987(2) 0.0340(7) Uani 1 1 d . .
H40 H 0.6054 0.4896 0.1739 0.041 Uiso 1 1 calc R .
C41 C 0.5069(3) 0.37327(19) 0.2632(2) 0.0315(6) Uani 1 1 d . .
C42 C 0.3773(3) 0.32867(19) 0.2986(2) 0.0304(6) Uani 1 1 d . .
H42 H 0.3706 0.2691 0.3392 0.036 Uiso 1 1 calc R .
C43 C 0.2603(3) 0.37336(19) 0.2731(2) 0.0295(6) Uani 1 1 d . .
C44 C 0.2722(3) 0.46198(19) 0.2101(2) 0.0315(6) Uani 1 1 d . .
H44 H 0.1937 0.4932 0.1933 0.038 Uiso 1 1 calc R .
C45 C 0.6316(3) 0.3268(2) 0.2969(2) 0.0334(7) Uani 1 1 d . .
C46 C 0.1206(3) 0.32594(19) 0.31460(19) 0.0297(6) Uani 1 1 d . .
O16 O 0.7830(4) 0.9883(3) 0.0713(3) 0.0950(12) Uani 1 1 d . .
N5 N 0.9144(7) 1.1100(4) 0.0189(5) 0.124(2) Uani 1 1 d . U
C5 C 0.8547(7) 1.1425(5) -0.0674(4) 0.102(2) Uani 1 1 d . .
H5A H 0.8231 1.2022 -0.0837 0.153 Uiso 1 1 calc GR .
H5B H 0.7789 1.1039 -0.0577 0.153 Uiso 1 1 calc GR .
H5C H 0.9255 1.1414 -0.1136 0.153 Uiso 1 1 calc GR .
C6 C 1.0189(8) 1.1696(5) 0.0169(5) 0.122(3) Uani 1 1 d . .
H6A H 1.1091 1.1511 -0.0002 0.183 Uiso 1 1 calc GR .
H6B H 1.0104 1.1673 0.0741 0.183 Uiso 1 1 calc GR .
H6C H 1.0058 1.2294 -0.0245 0.183 Uiso 1 1 calc GR .
C7 C 0.8681(8) 1.0374(5) 0.0693(6) 0.113(2) Uani 1 1 d . U
C8 C 0.9386(9) 1.0084(6) 0.1556(5) 0.132(3) Uani 1 1 d . .
H8A H 0.9061 1.0458 0.1841 0.198 Uiso 1 1 calc GR .
H8B H 1.0371 1.0150 0.1379 0.198 Uiso 1 1 calc GR .
H8C H 0.9138 0.9474 0.1955 0.198 Uiso 1 1 calc GR .

loop_
_atom_site_aniso_label
_atom_site_aniso_U_11
_atom_site_aniso_U_22
_atom_site_aniso_U_33
_atom_site_aniso_U_23
_atom_site_aniso_U_13
_atom_site_aniso_U_12
Ca1 0.0290(3) 0.0221(3) 0.0367(3) -0.0083(2) -0.0027(2) 0.0009(2)
Cl1 0.0779(7) 0.0374(4) 0.0442(5) -0.0084(4) 0.0093(4) 0.0125(4)
Ca2 0.0218(3) 0.0273(3) 0.0399(4) -0.0116(3) -0.0052(2) 0.0001(2)
O1 0.0632(17) 0.0315(12) 0.0619(17) -0.0106(12) 0.0229(14) 0.0033(11)
O2 0.0530(14) 0.0253(11) 0.0450(14) -0.0073(10) -0.0034(11) 0.0098(10)
O3 0.089(2) 0.0372(14) 0.0497(16) -0.0055(12) 0.0207(15) -0.0139(14)
O4 0.0528(16) 0.0659(17) 0.0456(15) -0.0228(13) 0.0059(12) 0.0066(13)
O5 0.139(3) 0.0354(14) 0.0594(19) -0.0024(13) -0.057(2) -0.0075(16)
O6 0.096(2) 0.0305(13) 0.0669(19) -0.0054(12) -0.0369(17) -0.0166(13)
O7 0.096(2) 0.0303(13) 0.0548(16) -0.0076(12) -0.0335(15) -0.0136(13)
O8 0.0760(18) 0.0383(13) 0.0400(14) -0.0048(11) -0.0261(13) -0.0079(12)
O9 0.0219(10) 0.0302(11) 0.0498(13) -0.0122(10) -0.0067(9) 0.0014(8)
O10 0.0270(11) 0.0276(11) 0.0537(14) -0.0046(10) -0.0106(10) -0.0012(8)
O11 0.0293(11) 0.0289(11) 0.0666(16) -0.0091(11) -0.0181(11) 0.0034(9)
O12 0.0251(11) 0.0348(11) 0.0579(15) -0.0129(11) -0.0128(10) -0.0027(9)
O13 0.0534(16) 0.078(2) 0.0512(16) -0.0339(15) 0.0061(13) -0.0162(14)
O14 0.118(3) 0.0292(15) 0.124(3) -0.0152(17) -0.053(3) 0.0005(16)
O15 0.0513(17) 0.094(2) 0.096(2) -0.062(2) -0.0250(16) 0.0019(16)
N1 0.0494(16) 0.0204(12) 0.0349(14) -0.0066(11) -0.0087(12) 0.0032(11)
N2 0.0331(13) 0.0235(12) 0.0363(14) -0.0027(11) -0.0098(11) -0.0041(10)
N3 0.198(5) 0.131(4) 0.148(4) -0.065(4) -0.069(4) 0.008(4)
N4 0.102(4) 0.128(4) 0.096(3) -0.072(3) 0.035(3) -0.055(3)
N6 0.092(3) 0.175(5) 0.106(4) -0.102(4) -0.040(3) 0.030(3)
C1 0.067(3) 0.108(4) 0.104(4) -0.059(4) -0.036(3) 0.011(3)
C2 0.143(6) 0.069(3) 0.068(3) -0.029(3) -0.021(3) 0.003(3)
C3 0.096(4) 0.158(6) 0.111(4) -0.105(4) -0.038(4) 0.035(4)
C4 0.102(4) 0.075(4) 0.103(5) -0.039(3) -0.009(4) -0.014(3)
C9 0.095(4) 0.055(3) 0.064(3) -0.018(2) -0.021(3) 0.006(2)
C10 0.102(4) 0.151(5) 0.086(4) -0.080(4) 0.003(3) -0.044(4)
C11 0.100(5) 0.120(5) 0.123(5) -0.077(5) -0.033(4) 0.058(4)
C12 0.083(4) 0.080(4) 0.118(5) -0.048(4) 0.038(3) -0.020(3)
C13 0.200(8) 0.183(8) 0.174(8) -0.045(6) -0.061(6) -0.082(6)
C14 0.339(11) 0.134(7) 0.214(9) -0.090(6) -0.112(8) -0.008(7)
C15 0.150(5) 0.053(3) 0.101(4) -0.027(3) -0.059(4) 0.003(3)
C16 0.275(14) 0.267(14) 0.232(13) -0.124(11) -0.123(12) 0.119(12)
C17 0.0411(18) 0.0281(16) 0.0396(18) -0.0104(14) -0.0045(14) 0.0034(13)
C18 0.0404(17) 0.0246(14) 0.0334(16) -0.0094(12) -0.0052(13) 0.0025(12)
C19 0.0466(18) 0.0215(14) 0.0356(17) -0.0058(13) -0.0046(14) -0.0003(12)
C20 0.0441(18) 0.0307(16) 0.0311(16) -0.0102(13) -0.0010(13) -0.0014(13)
C21 0.0446(18) 0.0300(16) 0.0386(18) -0.0134(14) -0.0025(14) 0.0050(13)
C22 0.0443(18) 0.0214(14) 0.0346(17) -0.0063(13) -0.0053(13) 0.0003(12)
C23 0.0411(17) 0.0271(15) 0.0306(16) -0.0087(13) -0.0020(13) -0.0001(12)
C24 0.051(2) 0.0431(19) 0.0360(18) -0.0148(16) 0.0010(15) -0.0046(16)
C25 0.068(2) 0.0274(16) 0.0379(19) -0.0082(14) -0.0192(17) 0.0024(15)
C26 0.054(2) 0.0255(15) 0.0355(17) -0.0072(13) -0.0143(15) -0.0001(13)
C27 0.0368(16) 0.0252(14) 0.0342(16) -0.0094(13) -0.0069(13) 0.0014(12)
C28 0.0428(18) 0.0249(15) 0.0382(17) -0.0100(13) -0.0091(14) 0.0005(12)
C29 0.0489(19) 0.0263(15) 0.0433(19) -0.0102(14) -0.0113(15) -0.0016(13)
C30 0.057(2) 0.0279(16) 0.050(2) -0.0117(15) -0.0212(17) -0.0039(14)
C31 0.058(2) 0.0323(17) 0.0405(19) -0.0104(14) -0.0206(16) -0.0024(15)
C32 0.0388(17) 0.0255(15) 0.0340(16) -0.0077(13) -0.0101(13) 0.0001(12)
C33 0.0334(15) 0.0245(14) 0.0345(16) -0.0083(13) -0.0074(12) 0.0000(11)
C34 0.0465(18) 0.0250(15) 0.0373(17) -0.0069(13) -0.0136(14) -0.0022(13)
C35 0.082(3) 0.0290(17) 0.051(2) -0.0100(16) -0.030(2) -0.0074(17)
C36 0.089(3) 0.0360(18) 0.044(2) -0.0088(16) -0.032(2) -0.0064(18)
C37 0.0374(17) 0.0293(15) 0.0355(17) -0.0054(13) -0.0091(13) -0.0013(12)
C38 0.0449(18) 0.0263(15) 0.0407(18) -0.0071(14) -0.0127(14) -0.0049(13)
C39 0.0303(15) 0.0250(14) 0.0344(16) -0.0053(12) -0.0062(12) -0.0023(11)
C40 0.0259(15) 0.0297(15) 0.0392(17) -0.0085(13) -0.0048(12) -0.0038(11)
C41 0.0226(14) 0.0281(14) 0.0407(17) -0.0115(13) -0.0080(12) 0.0013(11)
C42 0.0254(14) 0.0257(14) 0.0346(16) -0.0078(12) -0.0060(12) -0.0008(11)
C43 0.0221(14) 0.0261(14) 0.0373(16) -0.0105(12) -0.0069(12) -0.0004(11)
C44 0.0252(14) 0.0290(15) 0.0377(16) -0.0109(13) -0.0101(12) 0.0027(11)
C45 0.0228(14) 0.0322(15) 0.0420(17) -0.0127(13) -0.0078(12) 0.0010(11)
C46 0.0241(14) 0.0290(15) 0.0332(15) -0.0105(12) -0.0058(11) -0.0021(11)
O16 0.085(3) 0.089(3) 0.109(3) -0.040(2) -0.012(2) -0.036(2)
N5 0.108(3) 0.100(3) 0.148(4) -0.056(3) 0.019(3) -0.012(3)
C5 0.086(4) 0.142(6) 0.072(4) -0.041(4) -0.017(3) 0.005(4)
C6 0.117(6) 0.100(5) 0.132(6) -0.027(4) -0.031(5) -0.050(4)
C7 0.099(4) 0.102(4) 0.136(4) -0.061(3) 0.007(3) 0.001(3)
C8 0.120(6) 0.149(7) 0.106(6) -0.031(5) -0.042(5) 0.020(5)

loop_
_atom_type_symbol
_atom_type_description
_atom_type_scat_dispersion_real
_atom_type_scat_dispersion_imag
_atom_type_scat_source
C C 0.0181 0.0091 'International Tables Vol C Tables 4.2.6.8 and 6.1.1.4'
H H 0.0000 0.0000 'International Tables Vol C Tables 4.2.6.8 and 6.1.1.4'
Ca Ca 0.3641 1.2855 'International Tables Vol C Tables 4.2.6.8 and 6.1.1.4'
Cl Cl 0.3639 0.7018 'International Tables Vol C Tables 4.2.6.8 and 6.1.1.4'
N N 0.0311 0.0180 'International Tables Vol C Tables 4.2.6.8 and 6.1.1.4'
O O 0.0492 0.0322 'International Tables Vol C Tables 4.2.6.8 and 6.1.1.4'

loop_
_geom_angle_atom_site_label_1
_geom_angle_atom_site_label_2
_geom_angle_atom_site_label_3
_geom_angle
_geom_angle_site_symmetry_1
_geom_angle_site_symmetry_3
Cl1 Ca1 Ca2 115.14(3) . 2_675
Cl1 Ca1 C24 169.55(7) . 2_684
O2 Ca1 Cl1 84.38(6) . .
O2 Ca1 Ca2 149.66(6) . 2_675
O2 Ca1 C24 101.09(9) . 2_684
O3 Ca1 Cl1 165.06(9) 2_684 .
O3 Ca1 Ca2 73.67(7) 2_684 2_675
O3 Ca1 O2 82.95(9) 2_684 .
O3 Ca1 C24 18.17(10) 2_684 2_684
O9 Ca1 Cl1 87.84(6) 2_575 .
O9 Ca1 Ca2 42.21(5) 2_575 2_675
O9 Ca1 O2 168.13(8) 2_575 .
O9 Ca1 O3 105.86(10) 2_575 2_684
O9 Ca1 O12 74.86(8) 2_575 2_675
O9 Ca1 C24 88.04(9) 2_575 2_684
O12 Ca1 Cl1 97.09(7) 2_675 .
O12 Ca1 Ca2 43.27(5) 2_675 2_675
O12 Ca1 O2 114.97(9) 2_675 .
O12 Ca1 O3 81.21(10) 2_675 2_684
O12 Ca1 C24 72.55(9) 2_675 2_684
O15 Ca1 Cl1 95.46(10) . .
O15 Ca1 Ca2 113.65(9) . 2_675
O15 Ca1 O2 85.48(11) . .
O15 Ca1 O3 91.40(13) . 2_684
O15 Ca1 O9 86.34(10) . 2_575
O15 Ca1 O12 156.90(11) . 2_675
O15 Ca1 C24 93.86(12) . 2_684
C24 Ca1 Ca2 56.32(7) 2_684 2_675
O4 Ca2 Ca1 65.36(7) 1_546 2_675
O4 Ca2 O9 86.91(10) 1_546 1_655
O4 Ca2 O10 96.70(10) 1_546 1_655
O4 Ca2 O11 86.85(10) 1_546 .
O4 Ca2 O12 84.52(9) 1_546 .
O4 Ca2 O13 169.10(11) 1_546 .
O4 Ca2 C45 85.73(10) 1_546 .
O4 Ca2 C46 94.91(10) 1_546 1_655
O9 Ca2 Ca1 38.43(5) 1_655 2_675
O9 Ca2 O12 67.79(7) 1_655 .
O9 Ca2 C45 94.42(8) 1_655 .
O9 Ca2 C46 26.32(8) 1_655 1_655
O10 Ca2 Ca1 87.76(5) 1_655 2_675
O10 Ca2 O9 52.23(7) 1_655 1_655
O10 Ca2 O12 119.73(7) 1_655 .
O10 Ca2 C45 146.14(8) 1_655 .
O10 Ca2 C46 26.21(8) 1_655 1_655
O11 Ca2 Ca1 86.56(6) . 2_675
O11 Ca2 O9 120.39(7) . 1_655
O11 Ca2 O10 171.35(8) . 1_655
O11 Ca2 O12 52.61(7) . .
O11 Ca2 C45 25.99(8) . .
O11 Ca2 C46 145.83(8) . 1_655
O12 Ca2 Ca1 38.60(5) . 2_675
O12 Ca2 C45 26.63(8) . .
O12 Ca2 C46 93.51(8) . 1_655
O13 Ca2 Ca1 103.74(8) . 2_675
O13 Ca2 O9 83.83(9) . 1_655
O13 Ca2 O10 82.15(10) . 1_655
O13 Ca2 O11 92.86(10) . .
O13 Ca2 O12 86.65(10) . .
O13 Ca2 C45 89.25(10) . .
O13 Ca2 C46 79.25(9) . 1_655
O14 Ca2 Ca1 162.69(12) . 2_675
O14 Ca2 O4 97.46(14) . 1_546
O14 Ca2 O9 144.63(11) . 1_655
O14 Ca2 O10 92.42(11) . 1_655
O14 Ca2 O11 94.94(11) . .
O14 Ca2 O12 147.45(11) . .
O14 Ca2 O13 93.42(15) . .
O14 Ca2 C45 120.86(12) . .
O14 Ca2 C46 118.51(12) . 1_655
C45 Ca2 Ca1 62.50(6) . 2_675
C46 Ca2 Ca1 63.74(6) 1_655 2_675
C46 Ca2 C45 119.98(9) 1_655 .
C17 O2 Ca1 137.0(2) . .
C24 O3 Ca1 125.5(3) . 2_684
C24 O4 Ca2 134.4(3) . 1_564
Ca1 O9 Ca2 99.36(7) 2_575 1_455
C46 O9 Ca1 158.0(2) . 2_575
C46 O9 Ca2 90.87(17) . 1_455
C46 O10 Ca2 93.89(17) . 1_455
C45 O11 Ca2 95.06(18) . .
Ca1 O12 Ca2 98.13(8) 2_675 .
C45 O12 Ca1 147.3(2) . 2_675
C45 O12 Ca2 88.70(17) . .
C10 O13 Ca2 130.4(3) . .
C15 O14 Ca2 159.4(4) . .
C3 O15 Ca1 143.5(4) . .
C25 N1 C22 118.2(3) . .
C29 N1 C22 116.1(3) . .
C29 N1 C25 125.3(3) . .
C37 N2 C39 117.8(3) . .
C38 N2 C37 124.7(2) . .
C38 N2 C39 117.5(3) . .
C15 N3 C14 118.7(10) . .
C15 N3 C16 114.4(10) . .
C16 N3 C14 126.9(12) . .
C10 N4 C11 109.2(6) . .
C10 N4 C12 137.0(7) . .
C12 N4 C11 113.5(5) . .
C1 N6 C2 115.9(5) . .
C3 N6 C1 133.6(7) . .
C3 N6 C2 110.4(6) . .
O15 C3 C4 120.2(6) . .
N6 C3 O15 130.2(9) . .
N6 C3 C4 109.5(7) . .
O13 C10 C9 122.3(6) . .
N4 C10 O13 130.4(8) . .
N4 C10 C9 107.3(6) . .
O14 C15 N3 130.1(9) . .
O14 C15 C13 122.2(9) . .
N3 C15 C13 107.7(8) . .
O1 C17 C18 113.9(3) . .
O2 C17 O1 124.0(3) . .
O2 C17 C18 122.1(3) . .
C19 C18 C17 120.2(3) . .
C23 C18 C17 119.4(3) . .
C23 C18 C19 120.3(3) . .
C20 C19 C18 121.3(3) . .
C19 C20 C24 121.3(3) . .
C21 C20 C19 118.3(3) . .
C21 C20 C24 120.3(3) . .
C20 C21 C22 120.1(3) . .
C21 C22 N1 121.2(3) . .
C23 C22 N1 116.7(3) . .
C23 C22 C21 122.0(3) . .
C22 C23 C18 118.0(3) . .
O3 C24 Ca1 36.31(18) . 2_684
O3 C24 O4 124.9(3) . .
O3 C24 C20 117.5(3) . .
O4 C24 Ca1 88.7(2) . 2_684
O4 C24 C20 117.6(3) . .
C20 C24 Ca1 153.6(2) . 2_684
O5 C25 N1 119.8(3) . .
O5 C25 C26 123.3(3) . .
N1 C25 C26 116.9(3) . .
C27 C26 C25 119.6(3) . .
C36 C26 C25 120.1(3) . .
C36 C26 C27 120.3(3) . .
C26 C27 C28 121.3(3) . .
C26 C27 C33 118.9(3) . .
C28 C27 C33 119.7(3) . .
C27 C28 C29 120.0(3) . .
C30 C28 C27 120.4(3) . .
C30 C28 C29 119.6(3) . .
O6 C29 N1 119.7(3) . .
O6 C29 C28 123.8(3) . .
N1 C29 C28 116.6(3) . .
C28 C30 C31 119.6(3) . .
C32 C31 C30 121.2(3) . .
C31 C32 C33 120.1(3) . .
C31 C32 C37 120.3(3) . .
C33 C32 C37 119.7(3) . .
C32 C33 C27 118.9(3) . .
C32 C33 C34 121.3(3) . .
C34 C33 C27 119.8(3) . .
C33 C34 C38 120.3(3) . .
C35 C34 C33 120.0(3) . .
C35 C34 C38 119.6(3) . .
C34 C35 C36 120.4(3) . .
C26 C36 C35 120.6(3) . .
O8 C37 N2 120.4(3) . .
O8 C37 C32 122.4(3) . .
N2 C37 C32 117.2(3) . .
O7 C38 N2 120.6(3) . .
O7 C38 C34 123.0(3) . .
N2 C38 C34 116.4(3) . .
C40 C39 N2 118.7(3) . .
C40 C39 C44 121.5(3) . .
C44 C39 N2 119.8(3) . .
C39 C40 C41 118.7(3) . .
C40 C41 C42 120.6(3) . .
C40 C41 C45 119.8(3) . .
C42 C41 C45 119.6(3) . .
C43 C42 C41 119.9(3) . .
C42 C43 C44 119.5(3) . .
C42 C43 C46 119.5(3) . .
C44 C43 C46 121.0(2) . .
C43 C44 C39 119.6(3) . .
O11 C45 Ca2 58.96(15) . .
O11 C45 O12 123.6(3) . .
O11 C45 C41 119.2(3) . .
O12 C45 Ca2 64.67(15) . .
O12 C45 C41 117.2(3) . .
C41 C45 Ca2 177.3(2) . .
O9 C46 Ca2 62.81(15) . 1_455
O9 C46 C43 118.5(3) . .
O10 C46 Ca2 59.90(14) . 1_455
O10 C46 O9 121.6(3) . .
O10 C46 C43 119.9(3) . .
C43 C46 Ca2 167.3(2) . 1_455
C6 N5 C5 115.2(6) . .
C7 N5 C5 109.4(8) . .
C7 N5 C6 135.1(9) . .
O16 C7 C8 118.5(8) . .
N5 C7 O16 135.4(10) . .
N5 C7 C8 105.9(8) . .

loop_
_geom_bond_atom_site_label_1
_geom_bond_atom_site_label_2
_geom_bond_distance
_geom_bond_site_symmetry_2
Ca1 Cl1 2.7708(11) .
Ca1 Ca2 3.6984(8) 2_675
Ca1 O2 2.418(2) .
Ca1 O3 2.357(3) 2_684
Ca1 O9 2.330(2) 2_575
Ca1 O12 2.331(2) 2_675
Ca1 O15 2.268(3) .
Ca1 C24 3.239(4) 2_684
Ca2 Ca1 3.6984(8) 2_675
Ca2 O4 2.300(3) 1_546
Ca2 O9 2.518(2) 1_655
Ca2 O10 2.455(2) 1_655
Ca2 O11 2.436(2) .
Ca2 O12 2.561(2) .
Ca2 O13 2.339(3) .
Ca2 O14 2.280(3) .
Ca2 C45 2.832(3) .
Ca2 C46 2.831(3) 1_655
O1 C17 1.327(4) .
O2 C17 1.219(4) .
O3 Ca1 2.357(3) 2_684
O3 C24 1.241(4) .
O4 Ca2 2.300(3) 1_564
O4 C24 1.251(5) .
O5 C25 1.197(4) .
O6 C29 1.209(4) .
O7 C38 1.199(4) .
O8 C37 1.202(4) .
O9 Ca1 2.330(2) 2_575
O9 Ca2 2.518(2) 1_455
O9 C46 1.255(4) .
O10 Ca2 2.455(2) 1_455
O10 C46 1.253(4) .
O11 C45 1.246(4) .
O12 Ca1 2.331(2) 2_675
O12 C45 1.270(4) .
O13 C10 1.299(7) .
O14 C15 1.183(6) .
O15 C3 1.249(8) .
N1 C22 1.450(4) .
N1 C25 1.394(4) .
N1 C29 1.392(4) .
N2 C37 1.405(4) .
N2 C38 1.402(4) .
N2 C39 1.459(4) .
N3 C14 1.568(8) .
N3 C15 1.231(11) .
N3 C16 1.445(9) .
N4 C10 1.144(8) .
N4 C11 1.639(7) .
N4 C12 1.451(7) .
N6 C1 1.457(7) .
N6 C2 1.611(7) .
N6 C3 1.155(8) .
C3 C4 1.604(10) .
C9 C10 1.550(9) .
C13 C15 1.460(12) .
C17 C18 1.493(4) .
C18 C19 1.396(5) .
C18 C23 1.394(4) .
C19 C20 1.395(5) .
C20 C21 1.389(4) .
C20 C24 1.532(5) .
C21 C22 1.391(5) .
C22 C23 1.387(5) .
C24 Ca1 3.239(4) 2_684
C25 C26 1.484(4) .
C26 C27 1.401(5) .
C26 C36 1.371(5) .
C27 C28 1.405(4) .
C27 C33 1.415(4) .
C28 C29 1.484(4) .
C28 C30 1.363(5) .
C30 C31 1.410(5) .
C31 C32 1.364(5) .
C32 C33 1.401(4) .
C32 C37 1.488(4) .
C33 C34 1.407(4) .
C34 C35 1.362(5) .
C34 C38 1.492(4) .
C35 C36 1.404(5) .
C39 C40 1.368(4) .
C39 C44 1.397(4) .
C40 C41 1.390(4) .
C41 C42 1.407(4) .
C41 C45 1.494(4) .
C42 C43 1.378(4) .
C43 C44 1.396(4) .
C43 C46 1.515(4) .
C46 Ca2 2.831(3) 1_455
O16 C7 1.197(9) .
N5 C5 1.572(9) .
N5 C6 1.463(9) .
N5 C7 1.193(9) .
C7 C8 1.639(11) .
